data_1519830
loop_
_publ_author_name
'Cheesewright, J.E.'
'Grossel, M.G.'
'Grossel, M.C.'
'Hursthouse, Michael B.'
'Coles, Simon J.'

_publ_section_title
;
 Bis(2,4,6trimethybenzyl)pyridine-2,6-dicarboxylate
;
_journal_name_full 'Crystal Structure Report Archive'
_journal_page_first 313
_journal_year 2007
_chemical_formula_sum 'C27 H29 N O4'
_chemical_formula_weight 431.51
_space_group_IT_number 15
_symmetry_cell_setting monoclinic
_symmetry_space_group_name_Hall '-C 2yc'
_symmetry_space_group_name_H-M 'C 1 2/c 1'
_atom_sites_solution_hydrogens geom
_atom_sites_solution_primary direct
_atom_sites_solution_secondary difmap
_cell_angle_alpha 90.00
_cell_angle_beta 114.465(7)
_cell_angle_gamma 90.00
_cell_formula_units_Z 4
_cell_length_a 21.5033(15)
_cell_length_b 6.2034(4)
_cell_length_c 19.1972(13)
_cell_measurement_temperature 120(2)
_cell_volume 2330.9(3)
_computing_cell_refinement ' DENZO (Otwinowski & Minor, 1997) and COLLECT (Hooft, 1998)'
_computing_data_collection ' DENZO (Otwinowski and Minor, 1997)'
_computing_data_reduction ' DENZO (Otwinowski & Minor, 1997) and COLLECT (Hooft, 1998)'
_computing_molecular_graphics 'PLATON (Spek, 1990)'
_computing_structure_refinement 'SHELXL-97 (Sheldrick, 1997b)'
_computing_structure_solution 'SHELXS-97 (Sheldrick, 1997a)'
_diffrn_ambient_temperature 120(2)
_diffrn_detector_area_resol_mean 9.091
_diffrn_measured_fraction_theta_full 0.934
_diffrn_measured_fraction_theta_max 0.934
_diffrn_measurement_device_type 'Nonius KappaCCD Area Detector'
_diffrn_measurement_method '\f and \w scans to fill Ewald Sphere'
_diffrn_radiation_monochromator graphite
_diffrn_radiation_source 'Nonius FR591 rotating anode'
_diffrn_radiation_type MoK\a
_diffrn_radiation_wavelength 0.71073
_diffrn_reflns_av_R_equivalents 0.1403
_diffrn_reflns_av_sigmaI/netI 0.1053
_diffrn_reflns_limit_h_max 27
_diffrn_reflns_limit_h_min -27
_diffrn_reflns_limit_k_max 8
_diffrn_reflns_limit_k_min -8
_diffrn_reflns_limit_l_max 24
_diffrn_reflns_limit_l_min -24
_diffrn_reflns_number 18501
_diffrn_reflns_theta_full 27.49
_diffrn_reflns_theta_max 27.49
_diffrn_reflns_theta_min 2.33
_exptl_absorpt_coefficient_mu 0.082
_exptl_absorpt_correction_T_max 0.9870
_exptl_absorpt_correction_T_min 0.9448
_exptl_absorpt_correction_type multi-scan
_exptl_absorpt_process_details 'SORTAV Blessing (1997)'
_exptl_crystal_colour colourless
_exptl_crystal_density_diffrn 1.230
_exptl_crystal_density_method 'not measured'
_exptl_crystal_description needle
_exptl_crystal_F_000 920
_exptl_crystal_size_max 0.70
_exptl_crystal_size_mid 0.16
_exptl_crystal_size_min 0.16
_refine_diff_density_max 0.462
_refine_diff_density_min -0.497
_refine_diff_density_rms 0.092
_refine_ls_extinction_method none
_refine_ls_goodness_of_fit_ref 1.044
_refine_ls_hydrogen_treatment mixed
_refine_ls_matrix_type full
_refine_ls_number_parameters 149
_refine_ls_number_reflns 2501
_refine_ls_number_restraints 0
_refine_ls_restrained_S_all 1.044
_refine_ls_R_factor_all 0.1550
_refine_ls_R_factor_gt 0.1161
_refine_ls_shift/su_max 0.000
_refine_ls_shift/su_mean 0.000
_refine_ls_structure_factor_coef Fsqd
_refine_ls_weighting_details 'calc w=1/[\s^2^(Fo^2^)+(0.1603P)^2^+11.0979P] where P=(Fo^2^+2Fc^2^)/3'
_refine_ls_weighting_scheme calc
_refine_ls_wR_factor_gt 0.3106
_refine_ls_wR_factor_ref 0.3358
_reflns_number_gt 1582
_reflns_number_total 2501
_reflns_threshold_expression >2sigma(I)
_cod_data_source_file eCrystal-313.cif
_cod_data_source_block s001
_cod_depositor_comments
;
Citation :
Cheesewright, J.E. and Grossel, M.G. and Grossel, M.C. and 
Hursthouse, Michael B. and Coles, Simon J. (2007) 
University of Southampton, Crystal Structure Report Archive. 
(doi:10.5258/ecrystals/313)

More at:
http://ecrystals.chem.soton.ac.uk/313/
;
_cod_original_sg_symbol_H-M C12/c1
_cod_database_code 1519830

loop_
_symmetry_equiv_pos_as_xyz
'x, y, z'
'-x, y, -z+1/2'
'x+1/2, y+1/2, z'
'-x+1/2, y+1/2, -z+1/2'
'-x, -y, -z'
'x, -y, z-1/2'
'-x+1/2, -y+1/2, -z'
'x+1/2, -y+1/2, z-1/2'

loop_
_atom_site_label
_atom_site_type_symbol
_atom_site_fract_x
_atom_site_fract_y
_atom_site_fract_z
_atom_site_U_iso_or_equiv
_atom_site_adp_type
_atom_site_occupancy
_atom_site_symmetry_multiplicity
_atom_site_calc_flag
_atom_site_refinement_flags
_atom_site_disorder_assembly
_atom_site_disorder_group
C1 C 0.0221(2) 0.2580(6) 0.3148(2) 0.0290(9) Uani 1 1 d . . .
C2 C 0.0243(2) 0.4817(7) 0.3180(2) 0.0311(9) Uani 1 1 d . . .
H2 H 0.0420 0.5546 0.3658 0.037 Uiso 1 1 calc R . .
C3 C 0.0000 0.5962(9) 0.2500 0.0318(13) Uani 1 2 d S . .
H3 H 0.0000 0.7493 0.2500 0.038 Uiso 1 2 calc SR . .
C4 C 0.0443(2) 0.1238(6) 0.3870(2) 0.0301(9) Uani 1 1 d . . .
C5 C 0.1123(3) 0.1240(8) 0.5208(3) 0.0407(11) Uani 1 1 d . . .
H5A H 0.1259 -0.0254 0.5154 0.049 Uiso 1 1 calc R . .
H5B H 0.0756 0.1180 0.5392 0.049 Uiso 1 1 calc R . .
C6 C 0.1723(2) 0.2466(7) 0.5763(2) 0.0344(10) Uani 1 1 d . . .
C7 C 0.1613(2) 0.4366(7) 0.6097(3) 0.0343(10) Uani 1 1 d . . .
C8 C 0.2174(2) 0.5460(7) 0.6631(3) 0.0359(10) Uani 1 1 d . . .
H8 H 0.2100 0.6733 0.6860 0.043 Uiso 1 1 calc R . .
C9 C 0.2833(2) 0.4753(7) 0.6835(3) 0.0357(10) Uani 1 1 d . . .
C10 C 0.2934(2) 0.2897(7) 0.6492(3) 0.0360(10) Uani 1 1 d . . .
H10 H 0.3387 0.2395 0.6629 0.043 Uiso 1 1 calc R . .
C11 C 0.2390(2) 0.1744(7) 0.5950(2) 0.0338(10) Uani 1 1 d . . .
C12 C 0.2548(3) -0.0190(8) 0.5570(3) 0.0469(13) Uani 1 1 d . . .
H12A H 0.2365 0.0051 0.5017 0.070 Uiso 1 1 calc R . .
H12B H 0.2337 -0.1479 0.5674 0.070 Uiso 1 1 calc R . .
H12C H 0.3044 -0.0392 0.5774 0.070 Uiso 1 1 calc R . .
C13 C 0.0903(3) 0.5216(9) 0.5898(4) 0.0514(13) Uani 1 1 d . . .
H13A H 0.0925 0.6437 0.6231 0.077 Uiso 1 1 calc R . .
H13B H 0.0620 0.4073 0.5970 0.077 Uiso 1 1 calc R . .
H13C H 0.0701 0.5690 0.5363 0.077 Uiso 1 1 calc R . .
C14 C 0.3432(3) 0.5963(10) 0.7414(3) 0.0489(13) Uani 1 1 d . . .
H14A H 0.3376 0.7508 0.7298 0.073 Uiso 1 1 calc R . .
H14B H 0.3855 0.5456 0.7392 0.073 Uiso 1 1 calc R . .
H14C H 0.3454 0.5712 0.7927 0.073 Uiso 1 1 calc R . .
N1 N 0.0000 0.1445(8) 0.2500 0.0291(11) Uani 1 2 d S . .
O1 O 0.0248(2) -0.0543(5) 0.38995(19) 0.0434(9) Uani 1 1 d . . .
O2 O 0.08797(17) 0.2356(5) 0.44703(17) 0.0362(8) Uani 1 1 d . . .

loop_
_atom_site_aniso_label
_atom_site_aniso_U_11
_atom_site_aniso_U_22
_atom_site_aniso_U_33
_atom_site_aniso_U_23
_atom_site_aniso_U_13
_atom_site_aniso_U_12
C1 0.031(2) 0.027(2) 0.027(2) -0.0010(15) 0.0097(17) -0.0003(15)
C2 0.031(2) 0.027(2) 0.032(2) -0.0047(16) 0.0100(17) -0.0008(16)
C3 0.035(3) 0.020(3) 0.038(3) 0.000 0.013(3) 0.000
C4 0.039(2) 0.0211(19) 0.029(2) -0.0015(15) 0.0126(17) -0.0013(16)
C5 0.050(3) 0.037(2) 0.026(2) 0.0038(18) 0.0062(19) -0.013(2)
C6 0.044(3) 0.034(2) 0.024(2) 0.0014(16) 0.0122(18) -0.0083(18)
C7 0.031(2) 0.042(2) 0.030(2) -0.0008(17) 0.0117(18) -0.0030(18)
C8 0.037(2) 0.037(2) 0.036(2) -0.0046(18) 0.0168(19) -0.0045(18)
C9 0.036(2) 0.040(2) 0.029(2) -0.0055(18) 0.0110(18) -0.0056(18)
C10 0.038(2) 0.039(2) 0.032(2) 0.0012(18) 0.0148(18) 0.0021(18)
C11 0.049(3) 0.029(2) 0.025(2) 0.0020(16) 0.0171(19) -0.0007(18)
C12 0.068(3) 0.036(2) 0.041(3) -0.003(2) 0.026(2) 0.001(2)
C13 0.034(3) 0.057(3) 0.059(3) 0.000(3) 0.015(2) 0.002(2)
C14 0.040(3) 0.057(3) 0.043(3) -0.016(2) 0.011(2) -0.009(2)
N1 0.032(2) 0.025(2) 0.027(2) 0.000 0.009(2) 0.000
O1 0.062(2) 0.0300(17) 0.0300(16) -0.0005(12) 0.0105(15) -0.0092(15)
O2 0.0463(18) 0.0308(16) 0.0233(15) -0.0009(11) 0.0062(13) -0.0116(13)

loop_
_atom_type_symbol
_atom_type_description
_atom_type_scat_dispersion_real
_atom_type_scat_dispersion_imag
_atom_type_scat_source
C C 0.0033 0.0016 'International Tables Vol C Tables 4.2.6.8 and 6.1.1.4'
H H 0.0000 0.0000 'International Tables Vol C Tables 4.2.6.8 and 6.1.1.4'
N N 0.0061 0.0033 'International Tables Vol C Tables 4.2.6.8 and 6.1.1.4'
O O 0.0106 0.0060 'International Tables Vol C Tables 4.2.6.8 and 6.1.1.4'

loop_
_geom_angle_atom_site_label_1
_geom_angle_atom_site_label_2
_geom_angle_atom_site_label_3
_geom_angle
_geom_angle_site_symmetry_1
_geom_angle_site_symmetry_3
N1 C1 C2 124.1(4) . .
N1 C1 C4 114.8(4) . .
C2 C1 C4 121.1(4) . .
C3 C2 C1 118.6(4) . .
C3 C2 H2 120.7 . .
C1 C2 H2 120.7 . .
C2 C3 C2 118.3(5) 2 .
C2 C3 H3 120.9 2 .
C2 C3 H3 120.9 . .
O1 C4 O2 125.0(4) . .
O1 C4 C1 124.7(4) . .
O2 C4 C1 110.2(3) . .
O2 C5 C6 107.8(3) . .
O2 C5 H5A 110.1 . .
C6 C5 H5A 110.2 . .
O2 C5 H5B 110.1 . .
C6 C5 H5B 110.2 . .
H5A C5 H5B 108.5 . .
C11 C6 C7 119.9(4) . .
C11 C6 C5 120.6(4) . .
C7 C6 C5 119.5(4) . .
C8 C7 C6 119.0(4) . .
C8 C7 C13 119.6(4) . .
C6 C7 C13 121.4(4) . .
C9 C8 C7 122.0(4) . .
C9 C8 H8 119.0 . .
C7 C8 H8 119.0 . .
C8 C9 C10 118.3(4) . .
C8 C9 C14 121.0(4) . .
C10 C9 C14 120.7(4) . .
C9 C10 C11 122.0(4) . .
C9 C10 H10 119.0 . .
C11 C10 H10 119.0 . .
C10 C11 C6 118.7(4) . .
C10 C11 C12 118.6(5) . .
C6 C11 C12 122.7(4) . .
C11 C12 H12A 109.5 . .
C11 C12 H12B 109.5 . .
H12A C12 H12B 109.5 . .
C11 C12 H12C 109.5 . .
H12A C12 H12C 109.5 . .
H12B C12 H12C 109.5 . .
C7 C13 H13A 109.5 . .
C7 C13 H13B 109.5 . .
H13A C13 H13B 109.5 . .
C7 C13 H13C 109.5 . .
H13A C13 H13C 109.5 . .
H13B C13 H13C 109.5 . .
C9 C14 H14A 109.5 . .
C9 C14 H14B 109.5 . .
H14A C14 H14B 109.5 . .
C9 C14 H14C 109.5 . .
H14A C14 H14C 109.5 . .
H14B C14 H14C 109.5 . .
C1 N1 C1 116.3(5) . 2
C4 O2 C5 115.4(3) . .

loop_
_geom_bond_atom_site_label_1
_geom_bond_atom_site_label_2
_geom_bond_distance
_geom_bond_site_symmetry_2
C1 N1 1.334(5) .
C1 C2 1.389(6) .
C1 C4 1.514(6) .
C2 C3 1.385(5) .
C2 H2 0.9500 .
C3 C2 1.385(5) 2
C3 H3 0.9500 .
C4 O1 1.192(5) .
C4 O2 1.339(5) .
C5 O2 1.464(5) .
C5 C6 1.497(6) .
C5 H5A 0.9900 .
C5 H5B 0.9900 .
C6 C11 1.400(7) .
C6 C7 1.408(7) .
C7 C8 1.393(6) .
C7 C13 1.508(7) .
C8 C9 1.376(7) .
C8 H8 0.9500 .
C9 C10 1.387(7) .
C9 C14 1.507(6) .
C10 C11 1.398(7) .
C10 H10 0.9500 .
C11 C12 1.514(6) .
C12 H12A 0.9800 .
C12 H12B 0.9800 .
C12 H12C 0.9800 .
C13 H13A 0.9800 .
C13 H13B 0.9800 .
C13 H13C 0.9800 .
C14 H14A 0.9800 .
C14 H14B 0.9800 .
C14 H14C 0.9800 .
N1 C1 1.334(5) 2
